data_7716042
loop_
_publ_author_name
'Romero, Nuria'
'Chavagnan, Thierry'
'Roisnel, Thierry'
'Welle, Alexandre'
'Kirillov, Evgueni'
'Carpentier, Jean-Fran&#xe7;ois'

_publ_section_title
;
 Dinuclear group IV metal complexes based on a
 bis(indenyl)-(<i>E</i>/<i>Z</i>)-stilbene platform: a potential prototype
 of "photoswitchable" catalysts for olefin polymerization.
;
_journal_issue 22
_journal_name_full 'Dalton transactions (Cambridge, England : 2003)'
_journal_page_first 9452
_journal_page_last 9466
_journal_paper_doi 10.1039/d4dt00498a
_journal_volume 53
_journal_year 2024
_chemical_compound_source 'synthesis as described'
_chemical_formula_moiety 'C14 H10 Br2'
_chemical_formula_sum 'C14 H10 Br2'
_chemical_formula_weight 338.04
_space_group_crystal_system monoclinic
_space_group_IT_number 14
_space_group_name_Hall '-P 2ybc'
_space_group_name_H-M_alt 'P 1 21/c 1'
_atom_sites_solution_hydrogens geom
_atom_sites_solution_primary dual
_audit_update_record
;
2024-02-19 deposited with the CCDC.	2024-05-13 downloaded from the CCDC.
;
_cell_angle_alpha 90
_cell_angle_beta 108.258(5)
_cell_angle_gamma 90
_cell_formula_units_Z 8
_cell_length_a 15.6067(17)
_cell_length_b 14.7909(18)
_cell_length_c 11.1941(15)
_cell_measurement_reflns_used 8920
_cell_measurement_temperature 150(2)
_cell_measurement_theta_max 27.48
_cell_measurement_theta_min 2.36
_cell_measurement_wavelength 0.71073
_cell_volume 2453.9(5)
_computing_cell_refinement 'APEX3 (Bruker, 2015)'
_computing_data_collection 'Bruker APEX3 (Bruker, 2015)'
_computing_data_reduction 'SAINT (Bruker, 2014)'
_computing_molecular_graphics
;
   'SXGRAPH (L. Farrugia, 1999), Mercury (CSD, 2020)'
;
_computing_publication_material 'CRYSCALC (T. Roisnel, local program, 2023)'
_computing_structure_refinement 'SHELXL-2019_2 (Sheldrick, 2019)'
_computing_structure_solution 'SHELXT 2014_4 (Sheldrick, 2014)'
_diffrn_ambient_temperature 150(2)
_diffrn_detector '(CMOS) PHOTON 100'
_diffrn_detector_area_resol_mean 7.39
_diffrn_measured_fraction_theta_full 1.000
_diffrn_measured_fraction_theta_max 0.994
_diffrn_measurement_device_type 'D8 VENTURE Bruker AXS'
_diffrn_measurement_method 'rotation images'
_diffrn_orient_matrix_UB_11 -0.0063251
_diffrn_orient_matrix_UB_12 0.0487673
_diffrn_orient_matrix_UB_13 0.0427479
_diffrn_orient_matrix_UB_21 0.0935050
_diffrn_orient_matrix_UB_22 -0.0007610
_diffrn_orient_matrix_UB_23 0.0279789
_diffrn_orient_matrix_UB_31 0.0081079
_diffrn_orient_matrix_UB_32 0.0468204
_diffrn_orient_matrix_UB_33 -0.0440707
_diffrn_radiation_monochromator 'multilayer monochromator'
_diffrn_radiation_probe x-ray
_diffrn_radiation_source 'Incoatec microfocus sealed tube'
_diffrn_radiation_type MoK\a
_diffrn_radiation_wavelength 0.71073
_diffrn_reflns_av_R_equivalents 0.0578
_diffrn_reflns_av_unetI/netI 0.0588
_diffrn_reflns_limit_h_max 20
_diffrn_reflns_limit_h_min -20
_diffrn_reflns_limit_k_max 19
_diffrn_reflns_limit_k_min -19
_diffrn_reflns_limit_l_max 14
_diffrn_reflns_limit_l_min -14
_diffrn_reflns_number 23663
_diffrn_reflns_theta_full 25.242
_diffrn_reflns_theta_max 27.569
_diffrn_reflns_theta_min 2.359
_diffrn_source_current 1.0
_diffrn_source_power 50.0
_diffrn_source_voltage 50.0
_exptl_absorpt_coefficient_mu 6.575
_exptl_absorpt_correction_T_max 0.130
_exptl_absorpt_correction_T_min 0.060
_exptl_absorpt_correction_type multi-scan
_exptl_absorpt_process_details
;
  [Sheldrick, G.M. (2014). SADABS Bruker AXS Inc., Madison, Wisconsin, USA]
;
_exptl_crystal_colour colourless
_exptl_crystal_density_diffrn 1.830
_exptl_crystal_description block
_exptl_crystal_F_000 1312
_exptl_crystal_size_max 0.560
_exptl_crystal_size_mid 0.470
_exptl_crystal_size_min 0.310
_refine_diff_density_max 1.066
_refine_diff_density_min -1.118
_refine_diff_density_rms 0.116
_refine_ls_extinction_method none
_refine_ls_goodness_of_fit_ref 1.018
_refine_ls_hydrogen_treatment constr
_refine_ls_matrix_type full
_refine_ls_number_parameters 289
_refine_ls_number_reflns 5644
_refine_ls_number_restraints 0
_refine_ls_restrained_S_all 1.018
_refine_ls_R_factor_all 0.0510
_refine_ls_R_factor_gt 0.0343
_refine_ls_shift/su_max 0.002
_refine_ls_shift/su_mean 0.000
_refine_ls_structure_factor_coef Fsqd
_refine_ls_weighting_details 'w=1/[\s^2^(Fo^2^)+(0.0097P)^2^+2.8881P] where P=(Fo^2^+2Fc^2^)/3'
_refine_ls_weighting_scheme calc
_refine_ls_wR_factor_gt 0.0744
_refine_ls_wR_factor_ref 0.0810
_reflns_number_gt 4522
_reflns_number_total 5644
_reflns_threshold_expression >2sigma(I)
_cod_data_source_file d4dt00498a2.cif
_cod_data_source_block TC1002F1_2
_cod_depositor_comments 'Adding full bibliography for 7716039--7716046.cif.'
_cod_original_sg_symbol_H-M 'P 21/c'
_cod_database_code 7716042

loop_
_space_group_symop_operation_xyz
'x, y, z'
'-x, y+1/2, -z+1/2'
'-x, -y, -z'
'x, -y-1/2, z-1/2'

loop_
_atom_site_label
_atom_site_type_symbol
_atom_site_fract_x
_atom_site_fract_y
_atom_site_fract_z
_atom_site_U_iso_or_equiv
_atom_site_adp_type
_atom_site_occupancy
_atom_site_site_symmetry_order
_atom_site_calc_flag
_atom_site_refinement_flags_posn
_atom_site_refinement_flags_adp
_atom_site_refinement_flags_occupancy
_atom_site_disorder_assembly
_atom_site_disorder_group
Br1 Br 0.38705(2) 0.33886(2) 0.60917(3) 0.02722(9) Uani 1 1 d . . . . .
Br2 Br 0.75847(2) 0.65380(2) 0.79638(3) 0.02577(9) Uani 1 1 d . . . . .
C1 C 0.48548(18) 0.3514(2) 0.5430(3) 0.0150(6) Uani 1 1 d . . . . .
C2 C 0.48351(19) 0.2987(2) 0.4399(3) 0.0192(6) Uani 1 1 d . . . . .
H2 H 0.434999 0.258137 0.404585 0.023 Uiso 1 1 calc R U . . .
C3 C 0.55361(19) 0.3063(2) 0.3890(3) 0.0199(6) Uani 1 1 d . . . . .
H3 H 0.553574 0.270702 0.318350 0.024 Uiso 1 1 calc R U . . .
C4 C 0.62391(19) 0.3663(2) 0.4417(3) 0.0203(6) Uani 1 1 d . . . . .
H4 H 0.671943 0.371496 0.406873 0.024 Uiso 1 1 calc R U . . .
C5 C 0.62432(18) 0.4184(2) 0.5446(3) 0.0166(6) Uani 1 1 d . . . . .
H5 H 0.672655 0.459403 0.579002 0.020 Uiso 1 1 calc R U . . .
C6 C 0.55485(18) 0.41210(19) 0.5992(3) 0.0141(6) Uani 1 1 d . . . . .
C7 C 0.55268(19) 0.4721(2) 0.7032(3) 0.0164(6) Uani 1 1 d . . . . .
H7 H 0.494874 0.493008 0.702156 0.020 Uiso 1 1 calc R U . . .
C8 C 0.62254(19) 0.5005(2) 0.7986(3) 0.0180(6) Uani 1 1 d . . . . .
H8 H 0.610154 0.545398 0.851656 0.022 Uiso 1 1 calc R U . . .
C9 C 0.71727(18) 0.4698(2) 0.8309(3) 0.0150(6) Uani 1 1 d . . . . .
C10 C 0.7405(2) 0.3801(2) 0.8614(3) 0.0209(6) Uani 1 1 d . . . . .
H10 H 0.694467 0.337162 0.857987 0.025 Uiso 1 1 calc R U . . .
C11 C 0.8304(2) 0.3520(2) 0.8969(3) 0.0255(7) Uani 1 1 d . . . . .
H11 H 0.845300 0.290444 0.917827 0.031 Uiso 1 1 calc R U . . .
C12 C 0.8975(2) 0.4137(2) 0.9014(3) 0.0255(7) Uani 1 1 d . . . . .
H12 H 0.958584 0.394280 0.925588 0.031 Uiso 1 1 calc R U . . .
C13 C 0.87712(19) 0.5034(2) 0.8714(3) 0.0221(7) Uani 1 1 d . . . . .
H13 H 0.923463 0.545718 0.873960 0.026 Uiso 1 1 calc R U . . .
C14 C 0.78735(19) 0.5305(2) 0.8372(3) 0.0161(6) Uani 1 1 d . . . . .
Br11 Br 0.73228(2) 0.63667(2) 0.14185(4) 0.02886(10) Uani 1 1 d . . . . .
Br12 Br 1.11193(2) 0.33138(2) 0.42239(3) 0.02786(9) Uani 1 1 d . . . . .
C21 C 0.7073(2) 0.51147(19) 0.1492(3) 0.0163(6) Uani 1 1 d . . . . .
C22 C 0.61771(19) 0.4841(2) 0.1181(3) 0.0200(6) Uani 1 1 d . . . . .
H22 H 0.570516 0.527536 0.097336 0.024 Uiso 1 1 calc R U . . .
C23 C 0.5982(2) 0.3934(2) 0.1177(3) 0.0208(6) Uani 1 1 d . . . . .
H23 H 0.537179 0.374028 0.095238 0.025 Uiso 1 1 calc R U . . .
C24 C 0.6674(2) 0.3298(2) 0.1500(3) 0.0199(6) Uani 1 1 d . . . . .
H24 H 0.653799 0.267213 0.149578 0.024 Uiso 1 1 calc R U . . .
C25 C 0.7563(2) 0.3587(2) 0.1827(3) 0.0176(6) Uani 1 1 d . . . . .
H25 H 0.803215 0.314978 0.205142 0.021 Uiso 1 1 calc R U . . .
C26 C 0.77876(18) 0.4502(2) 0.1837(3) 0.0148(6) Uani 1 1 d . . . . .
C27 C 0.87338(19) 0.4799(2) 0.2129(3) 0.0173(6) Uani 1 1 d . . . . .
H27 H 0.886049 0.519785 0.154111 0.021 Uiso 1 1 calc R U . . .
C28 C 0.94330(18) 0.4571(2) 0.3126(3) 0.0170(6) Uani 1 1 d . . . . .
H28 H 1.000770 0.477721 0.311818 0.020 Uiso 1 1 calc R U . . .
C29 C 0.94235(18) 0.40418(19) 0.4232(3) 0.0147(6) Uani 1 1 d . . . . .
C30 C 0.87275(18) 0.4142(2) 0.4779(3) 0.0170(6) Uani 1 1 d . . . . .
H30 H 0.823788 0.453614 0.439408 0.020 Uiso 1 1 calc R U . . .
C31 C 0.87394(19) 0.3683(2) 0.5861(3) 0.0192(6) Uani 1 1 d . . . . .
H31 H 0.825801 0.375766 0.620237 0.023 Uiso 1 1 calc R U . . .
C32 C 0.9456(2) 0.3112(2) 0.6449(3) 0.0204(6) Uani 1 1 d . . . . .
H32 H 0.946418 0.279551 0.719115 0.024 Uiso 1 1 calc R U . . .
C33 C 1.01599(19) 0.3006(2) 0.5950(3) 0.0198(6) Uani 1 1 d . . . . .
H33 H 1.065408 0.262105 0.634800 0.024 Uiso 1 1 calc R U . . .
C34 C 1.01312(18) 0.3469(2) 0.4863(3) 0.0163(6) Uani 1 1 d . . . . .

loop_
_atom_site_aniso_label
_atom_site_aniso_U_11
_atom_site_aniso_U_22
_atom_site_aniso_U_33
_atom_site_aniso_U_23
_atom_site_aniso_U_13
_atom_site_aniso_U_12
Br1 0.01641(15) 0.0358(2) 0.0309(2) 0.00094(15) 0.00956(13) -0.00868(13)
Br2 0.02689(17) 0.01684(16) 0.0356(2) -0.00133(13) 0.01270(14) -0.00245(12)
C1 0.0089(12) 0.0184(15) 0.0162(15) 0.0067(12) 0.0016(11) -0.0005(11)
C2 0.0156(14) 0.0175(15) 0.0197(17) 0.0005(12) -0.0014(12) -0.0021(11)
C3 0.0181(14) 0.0230(16) 0.0153(16) -0.0008(12) 0.0005(12) 0.0041(12)
C4 0.0131(13) 0.0305(17) 0.0162(16) 0.0031(13) 0.0031(12) 0.0023(12)
C5 0.0097(12) 0.0224(15) 0.0144(15) 0.0022(12) -0.0007(11) -0.0005(11)
C6 0.0121(13) 0.0156(14) 0.0122(15) 0.0043(11) 0.0004(11) 0.0015(11)
C7 0.0132(13) 0.0188(15) 0.0160(15) 0.0013(12) 0.0030(11) 0.0002(11)
C8 0.0164(13) 0.0191(15) 0.0187(16) -0.0013(12) 0.0059(12) -0.0002(11)
C9 0.0143(13) 0.0211(15) 0.0078(14) -0.0014(11) 0.0008(11) -0.0019(11)
C10 0.0253(15) 0.0193(15) 0.0143(16) -0.0012(12) 0.0008(13) -0.0020(12)
C11 0.0316(17) 0.0250(17) 0.0131(16) 0.0020(13) -0.0027(13) 0.0096(14)
C12 0.0175(15) 0.0374(19) 0.0146(17) -0.0049(14) -0.0050(12) 0.0086(14)
C13 0.0138(14) 0.0311(18) 0.0183(17) -0.0101(13) 0.0007(12) -0.0058(12)
C14 0.0167(13) 0.0153(14) 0.0134(15) -0.0030(11) 0.0008(11) 0.0002(11)
Br11 0.03167(18) 0.01408(15) 0.0424(2) 0.00465(14) 0.01385(16) 0.00246(13)
Br12 0.01742(15) 0.0379(2) 0.0302(2) 0.00039(15) 0.01028(13) 0.00891(13)
C21 0.0217(14) 0.0137(14) 0.0111(15) 0.0002(11) 0.0016(12) 0.0018(11)
C22 0.0132(13) 0.0257(16) 0.0172(16) 0.0029(13) -0.0007(12) 0.0059(12)
C23 0.0161(14) 0.0292(17) 0.0132(16) -0.0009(13) -0.0009(12) -0.0053(12)
C24 0.0255(15) 0.0164(15) 0.0144(16) -0.0053(12) 0.0014(12) -0.0040(12)
C25 0.0191(14) 0.0168(15) 0.0137(15) 0.0001(12) 0.0005(11) 0.0049(11)
C26 0.0146(13) 0.0204(15) 0.0069(14) -0.0002(11) -0.0002(11) 0.0007(11)
C27 0.0169(14) 0.0187(15) 0.0165(16) 0.0018(12) 0.0054(12) 0.0000(11)
C28 0.0124(13) 0.0207(15) 0.0182(16) -0.0001(12) 0.0052(12) -0.0022(11)
C29 0.0130(13) 0.0172(14) 0.0105(14) -0.0047(11) -0.0013(11) -0.0026(11)
C30 0.0100(13) 0.0223(15) 0.0144(16) -0.0032(12) -0.0024(11) 0.0003(11)
C31 0.0113(13) 0.0280(17) 0.0159(16) -0.0042(13) 0.0011(11) -0.0029(12)
C32 0.0200(15) 0.0242(16) 0.0133(16) 0.0003(12) 0.0000(12) -0.0050(12)
C33 0.0141(13) 0.0210(16) 0.0196(17) 0.0003(13) -0.0016(12) 0.0022(12)
C34 0.0123(13) 0.0205(15) 0.0157(15) -0.0054(12) 0.0039(11) 0.0018(11)

loop_
_atom_type_symbol
_atom_type_description
_atom_type_scat_dispersion_real
_atom_type_scat_dispersion_imag
_atom_type_scat_source
C C 0.0033 0.0016 'International Tables Vol C Tables 4.2.6.8 and 6.1.1.4'
H H 0.0000 0.0000 'International Tables Vol C Tables 4.2.6.8 and 6.1.1.4'
Br Br -0.2901 2.4595 'International Tables Vol C Tables 4.2.6.8 and 6.1.1.4'

loop_
_geom_angle_atom_site_label_1
_geom_angle_atom_site_label_2
_geom_angle_atom_site_label_3
_geom_angle
_geom_angle_site_symmetry_1
_geom_angle_site_symmetry_3
_geom_angle_publ_flag
C2 C1 C6 123.3(3) . . ?
C2 C1 Br1 117.2(2) . . ?
C6 C1 Br1 119.5(2) . . ?
C1 C2 C3 118.8(3) . . ?
C1 C2 H2 120.6 . . ?
C3 C2 H2 120.6 . . ?
C2 C3 C4 119.8(3) . . ?
C2 C3 H3 120.1 . . ?
C4 C3 H3 120.1 . . ?
C5 C4 C3 120.4(3) . . ?
C5 C4 H4 119.8 . . ?
C3 C4 H4 119.8 . . ?
C4 C5 C6 121.5(3) . . ?
C4 C5 H5 119.3 . . ?
C6 C5 H5 119.3 . . ?
C1 C6 C5 116.2(3) . . ?
C1 C6 C7 122.5(3) . . ?
C5 C6 C7 121.1(3) . . ?
C8 C7 C6 127.4(3) . . ?
C8 C7 H7 116.3 . . ?
C6 C7 H7 116.3 . . ?
C7 C8 C9 127.1(3) . . ?
C7 C8 H8 116.4 . . ?
C9 C8 H8 116.4 . . ?
C10 C9 C14 117.4(3) . . ?
C10 C9 C8 121.1(3) . . ?
C14 C9 C8 121.4(3) . . ?
C9 C10 C11 121.0(3) . . ?
C9 C10 H10 119.5 . . ?
C11 C10 H10 119.5 . . ?
C12 C11 C10 119.8(3) . . ?
C12 C11 H11 120.1 . . ?
C10 C11 H11 120.1 . . ?
C11 C12 C13 120.9(3) . . ?
C11 C12 H12 119.6 . . ?
C13 C12 H12 119.6 . . ?
C12 C13 C14 118.6(3) . . ?
C12 C13 H13 120.7 . . ?
C14 C13 H13 120.7 . . ?
C13 C14 C9 122.2(3) . . ?
C13 C14 Br2 119.0(2) . . ?
C9 C14 Br2 118.7(2) . . ?
C22 C21 C26 122.3(3) . . ?
C22 C21 Br11 118.5(2) . . ?
C26 C21 Br11 119.2(2) . . ?
C23 C22 C21 119.3(3) . . ?
C23 C22 H22 120.4 . . ?
C21 C22 H22 120.4 . . ?
C22 C23 C24 120.4(3) . . ?
C22 C23 H23 119.8 . . ?
C24 C23 H23 119.8 . . ?
C25 C24 C23 119.4(3) . . ?
C25 C24 H24 120.3 . . ?
C23 C24 H24 120.3 . . ?
C24 C25 C26 121.9(3) . . ?
C24 C25 H25 119.1 . . ?
C26 C25 H25 119.1 . . ?
C21 C26 C25 116.8(3) . . ?
C21 C26 C27 121.7(3) . . ?
C25 C26 C27 121.4(3) . . ?
C28 C27 C26 127.5(3) . . ?
C28 C27 H27 116.3 . . ?
C26 C27 H27 116.3 . . ?
C27 C28 C29 128.1(3) . . ?
C27 C28 H28 116.0 . . ?
C29 C28 H28 116.0 . . ?
C34 C29 C30 116.0(3) . . ?
C34 C29 C28 122.3(3) . . ?
C30 C29 C28 121.4(3) . . ?
C31 C30 C29 121.8(3) . . ?
C31 C30 H30 119.1 . . ?
C29 C30 H30 119.1 . . ?
C30 C31 C32 120.0(3) . . ?
C30 C31 H31 120.0 . . ?
C32 C31 H31 120.0 . . ?
C33 C32 C31 119.9(3) . . ?
C33 C32 H32 120.1 . . ?
C31 C32 H32 120.1 . . ?
C34 C33 C32 119.1(3) . . ?
C34 C33 H33 120.5 . . ?
C32 C33 H33 120.5 . . ?
C33 C34 C29 123.2(3) . . ?
C33 C34 Br12 117.6(2) . . ?
C29 C34 Br12 119.3(2) . . ?

loop_
_geom_bond_atom_site_label_1
_geom_bond_atom_site_label_2
_geom_bond_distance
_geom_bond_site_symmetry_2
_geom_bond_publ_flag
Br1 C1 1.912(3) . ?
Br2 C14 1.900(3) . ?
C1 C2 1.385(4) . ?
C1 C6 1.395(4) . ?
C2 C3 1.387(4) . ?
C2 H2 0.9500 . ?
C3 C4 1.390(4) . ?
C3 H3 0.9500 . ?
C4 C5 1.385(4) . ?
C4 H4 0.9500 . ?
C5 C6 1.405(4) . ?
C5 H5 0.9500 . ?
C6 C7 1.473(4) . ?
C7 C8 1.333(4) . ?
C7 H7 0.9500 . ?
C8 C9 1.479(4) . ?
C8 H8 0.9500 . ?
C9 C10 1.390(4) . ?
C9 C14 1.399(4) . ?
C10 C11 1.397(4) . ?
C10 H10 0.9500 . ?
C11 C12 1.378(5) . ?
C11 H11 0.9500 . ?
C12 C13 1.382(5) . ?
C12 H12 0.9500 . ?
C13 C14 1.391(4) . ?
C13 H13 0.9500 . ?
Br11 C21 1.900(3) . ?
Br12 C34 1.906(3) . ?
C21 C22 1.391(4) . ?
C21 C26 1.395(4) . ?
C22 C23 1.375(4) . ?
C22 H22 0.9500 . ?
C23 C24 1.391(4) . ?
C23 H23 0.9500 . ?
C24 C25 1.387(4) . ?
C24 H24 0.9500 . ?
C25 C26 1.397(4) . ?
C25 H25 0.9500 . ?
C26 C27 1.476(4) . ?
C27 C28 1.336(4) . ?
C27 H27 0.9500 . ?
C28 C29 1.469(4) . ?
C28 H28 0.9500 . ?
C29 C34 1.395(4) . ?
C29 C30 1.412(4) . ?
C30 C31 1.383(4) . ?
C30 H30 0.9500 . ?
C31 C32 1.392(4) . ?
C31 H31 0.9500 . ?
C32 C33 1.389(4) . ?
C32 H32 0.9500 . ?
C33 C34 1.385(4) . ?
C33 H33 0.9500 . ?

loop_
_geom_torsion_atom_site_label_1
_geom_torsion_atom_site_label_2
_geom_torsion_atom_site_label_3
_geom_torsion_atom_site_label_4
_geom_torsion
_geom_torsion_site_symmetry_1
_geom_torsion_site_symmetry_2
_geom_torsion_site_symmetry_3
_geom_torsion_site_symmetry_4
_geom_torsion_publ_flag
C6 C1 C2 C3 -0.2(5) . . . . ?
Br1 C1 C2 C3 179.7(2) . . . . ?
C1 C2 C3 C4 -0.1(5) . . . . ?
C2 C3 C4 C5 0.0(5) . . . . ?
C3 C4 C5 C6 0.5(5) . . . . ?
C2 C1 C6 C5 0.6(4) . . . . ?
Br1 C1 C6 C5 -179.3(2) . . . . ?
C2 C1 C6 C7 175.6(3) . . . . ?
Br1 C1 C6 C7 -4.3(4) . . . . ?
C4 C5 C6 C1 -0.8(4) . . . . ?
C4 C5 C6 C7 -175.8(3) . . . . ?
C1 C6 C7 C8 147.0(3) . . . . ?
C5 C6 C7 C8 -38.2(5) . . . . ?
C6 C7 C8 C9 -8.0(5) . . . . ?
C7 C8 C9 C10 -61.0(4) . . . . ?
C7 C8 C9 C14 121.8(4) . . . . ?
C14 C9 C10 C11 0.0(5) . . . . ?
C8 C9 C10 C11 -177.3(3) . . . . ?
C9 C10 C11 C12 -0.3(5) . . . . ?
C10 C11 C12 C13 0.0(5) . . . . ?
C11 C12 C13 C14 0.5(5) . . . . ?
C12 C13 C14 C9 -0.8(5) . . . . ?
C12 C13 C14 Br2 179.7(2) . . . . ?
C10 C9 C14 C13 0.5(4) . . . . ?
C8 C9 C14 C13 177.9(3) . . . . ?
C10 C9 C14 Br2 -180.0(2) . . . . ?
C8 C9 C14 Br2 -2.6(4) . . . . ?
C26 C21 C22 C23 -1.8(5) . . . . ?
Br11 C21 C22 C23 177.2(2) . . . . ?
C21 C22 C23 C24 1.0(5) . . . . ?
C22 C23 C24 C25 0.1(5) . . . . ?
C23 C24 C25 C26 -0.4(5) . . . . ?
C22 C21 C26 C25 1.5(4) . . . . ?
Br11 C21 C26 C25 -177.5(2) . . . . ?
C22 C21 C26 C27 178.2(3) . . . . ?
Br11 C21 C26 C27 -0.9(4) . . . . ?
C24 C25 C26 C21 -0.4(4) . . . . ?
C24 C25 C26 C27 -177.1(3) . . . . ?
C21 C26 C27 C28 131.6(3) . . . . ?
C25 C26 C27 C28 -51.9(5) . . . . ?
C26 C27 C28 C29 -6.3(5) . . . . ?
C27 C28 C29 C34 146.6(3) . . . . ?
C27 C28 C29 C30 -38.7(5) . . . . ?
C34 C29 C30 C31 -1.4(4) . . . . ?
C28 C29 C30 C31 -176.4(3) . . . . ?
C29 C30 C31 C32 0.8(5) . . . . ?
C30 C31 C32 C33 0.1(5) . . . . ?
C31 C32 C33 C34 -0.4(5) . . . . ?
C32 C33 C34 C29 -0.2(5) . . . . ?
C32 C33 C34 Br12 179.3(2) . . . . ?
C30 C29 C34 C33 1.1(4) . . . . ?
C28 C29 C34 C33 176.1(3) . . . . ?
C30 C29 C34 Br12 -178.4(2) . . . . ?
C28 C29 C34 Br12 -3.4(4) . . . . ?
